data_4321192
loop_
_publ_author_name
'Nomiya, Kenji'
'Takahashi, Satoshi'
'Noguchi, Ryusuke'
'Nemoto, Satomi'
'Takayama, Toshio'
'Oda, Munehiro'

_publ_contact_author_address
;
     Department of Materials Science, Faculty of science, Kanagawa University
     Tsuchiya, Hiratsuka, Kanagawa 259-1293, Japan
;
_publ_contact_author_email nomiya@info.kanagawa-u.ac.jp
_publ_contact_author_fax +81-463/58-9684
_publ_contact_author_name 'Kenji Nomiya'
_publ_contact_author_phone +81-463/59-4111(Ext.2717)
_publ_section_title
;
 Synthesis and Characterization of Water-Soluble Silver(I) Complexes with
 l-Histidine (H2his) and (S)-(-)-2-Pyrrolidone-5-carboxylic Acid
 (H2pyrrld) Showing a Wide Spectrum of Effective Antibacterial and
 Antifungal Activities. Crystal Structures of Chiral Helical Polymers
 [Ag(Hhis)]n and {[Ag(Hpyrrld)]2}n in the Solid State
;
_journal_name_full 'Inorganic Chemistry'
_journal_page_first 3301
_journal_page_last 3311
_journal_paper_doi 10.1021/ic990526o
_journal_volume 39
_journal_year 2000
_chemical_formula_moiety 'C6 H8 Ag N3 O2'
_chemical_formula_sum 'C6 H8 Ag N3 O2'
_chemical_formula_weight 262.02
_space_group_IT_number 4
_symmetry_cell_setting monoclinic
_symmetry_Int_Tables_number 4
_symmetry_space_group_name_Hall 'P 2yb'
_symmetry_space_group_name_H-M 'P 1 21 1'
_cell_angle_alpha 90
_cell_angle_beta 104.73(1)
_cell_angle_gamma 90
_cell_formula_units_Z 2
_cell_length_a 5.739(1)
_cell_length_b 7.671(2)
_cell_length_c 9.040(1)
_cell_measurement_reflns_used 25
_cell_measurement_temperature 296.2
_cell_measurement_theta_max 15.0
_cell_measurement_theta_min 14.2
_cell_volume 384.90(13)
_computing_cell_refinement 'MSC/AFC Diffractometer Control'
_computing_data_collection 'MSC/AFC Diffractometer Control'
_computing_data_reduction 'teXsan for Windows (MSC, 1997)'
_computing_publication_material 'teXsan for Windows (MSC, 1997)'
_computing_structure_refinement 'teXsan for Windows (MSC, 1997)'
_computing_structure_solution 'Direct method (SIR97) '
_diffrn_ambient_temperature 296.2
_diffrn_measurement_device 'Rigaku AFC5S'
_diffrn_measurement_method \w-2\q
_diffrn_orient_matrix_UB_11 0.00838
_diffrn_orient_matrix_UB_12 0.07646
_diffrn_orient_matrix_UB_13 0.09080
_diffrn_orient_matrix_UB_21 -0.17972
_diffrn_orient_matrix_UB_22 -0.00208
_diffrn_orient_matrix_UB_23 -0.02137
_diffrn_orient_matrix_UB_31 0.00961
_diffrn_orient_matrix_UB_32 -0.10557
_diffrn_orient_matrix_UB_33 0.06619
_diffrn_radiation_detector 'scintillation counter'
_diffrn_radiation_monochromator graphite
_diffrn_radiation_source 'X-ray tube'
_diffrn_radiation_type 'Mo K\a'
_diffrn_radiation_wavelength 0.7107
_diffrn_reflns_av_R_equivalents 0.01760
_diffrn_reflns_limit_h_max 7
_diffrn_reflns_limit_h_min 0
_diffrn_reflns_limit_k_max 0
_diffrn_reflns_limit_k_min -9
_diffrn_reflns_limit_l_max 11
_diffrn_reflns_limit_l_min -11
_diffrn_reflns_number 1047
_diffrn_reflns_reduction_process 'Lp corrections applied'
_diffrn_reflns_theta_max 27.49
_diffrn_reflns_theta_min 2.65
_diffrn_standards_decay_% 0.08
_diffrn_standards_interval_count 150
_diffrn_standards_number 3
_exptl_absorpt_coefficient_mu 2.569
_exptl_absorpt_correction_T_max 0.999
_exptl_absorpt_correction_T_min 0.724
_exptl_absorpt_correction_type '\y scans (North,Phillips & Matthews, 1968)'
_exptl_crystal_colour colorless
_exptl_crystal_density_diffrn 2.261
_exptl_crystal_density_meas ?
_exptl_crystal_description cubic
_exptl_crystal_F_000 256.00
_exptl_crystal_size_max 0.20
_exptl_crystal_size_mid 0.20
_exptl_crystal_size_min 0.10
_refine_diff_density_max 0.48
_refine_diff_density_min -0.68
_refine_ls_extinction_method none
_refine_ls_goodness_of_fit_all 1.289
_refine_ls_goodness_of_fit_ref 1.290
_refine_ls_hydrogen_treatment noref
_refine_ls_matrix_type full
_refine_ls_number_constraints 0
_refine_ls_number_parameters 108
_refine_ls_number_reflns 834
_refine_ls_number_restraints 0
_refine_ls_R_factor_all 0.0241
_refine_ls_R_factor_gt 0.0240
_refine_ls_shift/su_max 0.0100
_refine_ls_shift/su_mean 0.0013
_refine_ls_structure_factor_coef F
_refine_ls_weighting_details 'w = 1/[\s^2^(Fo) + 0.00016|Fo|^2^]'
_refine_ls_weighting_scheme sigma
_refine_ls_wR_factor_all 0.0280
_refine_ls_wR_factor_ref 0.0280
_reflns_number_gt 834
_reflns_number_total 959
_reflns_threshold_expression I>2.00\s(I)
_cod_data_source_file ic990526o_1.cif
_cod_data_source_block MS_No.IC990526O_[Ag(Hhis)]n
_cod_depositor_comments
;
Automatic conversion scripts had previously changed
'_atom_site_refinement_flags' tag values 'd' into 'D' as recommended by
'cif_core.dic' version 2.4.1. However, manual inspection revealed that the
underlying problem was actually related to a wrong tag names inside the 
atom site loop. '_atom_site_calc_flag' tag and '_atom_site_refinement_flags' 
tag were switched after consulting the original paper.

Antanas Vaitkus,
2015-03-28

The following automatic conversions were performed:

'_exptl_crystal_density_meas' value 'not measured' was changed to '?'
- the value is perceived as not measured.

Automatic conversion script
Id: cif_fix_values 3008 2015-01-20 13:52:24Z robertas 
;
_cod_original_cell_volume 384.9(1)
_cod_original_sg_symbol_H-M 'P 21 '
_cod_database_code 4321192

loop_
_symmetry_equiv_pos_as_xyz
'   +x,   +y,   +z'
'   -x,1/2+y,   -z'

loop_
_atom_site_label
_atom_site_fract_x
_atom_site_fract_y
_atom_site_fract_z
_atom_site_U_iso_or_equiv
_atom_site_occupancy
_atom_site_adp_type
_atom_site_calc_flag
_atom_site_refinement_flags
_atom_site_calc_attached_atom
Ag(1) -0.52290(6) -0.0828 -0.79104(4) 0.0452(1) 1.000 Uani d . .
O(1) -0.7739(7) -0.2130(6) -0.3563(4) 0.045(1) 1.000 Uani d . .
O(2) -1.1741(6) -0.1953(6) -0.4467(4) 0.035(1) 1.000 Uani d . .
N(1) -1.1698(8) -0.1953(6) -1.1412(4) 0.033(1) 1.000 Uani d . .
N(3) -1.3117(7) -0.1526(6) -0.9400(4) 0.032(1) 1.000 Uani d . .
N(9) -0.6884(7) -0.0560(7) -0.6070(4) 0.028(1) 1.000 Uani d . .
C(2) -1.3552(9) -0.1341(7) -1.0915(5) 0.034(1) 1.000 Uani d . .
C(4) -1.0896(9) -0.2321(7) -0.8922(5) 0.028(1) 1.000 Uani d . .
C(5) -1.003(1) -0.2572(7) -1.0157(6) 0.032(1) 1.000 Uani d . .
C(6) -0.9933(9) -0.2802(7) -0.7281(5) 0.030(1) 1.000 Uani d . .
C(7) -0.9324(8) -0.1252(6) -0.6170(5) 0.024(1) 1.000 Uani d . .
C(8) -0.9597(9) -0.1817(7) -0.4586(5) 0.027(1) 1.000 Uani d . .
H(1) -1.1558 -0.1958 -1.2439 0.040 1.000 Uiso c . .
H(2) -0.5842 -0.1107 -0.5210 0.034 1.000 Uiso c . .
H(3) -0.6954 0.0656 -0.5880 0.034 1.000 Uiso c . .
H(4) -1.4986 -0.0852 -1.1552 0.040 1.000 Uiso c . .
H(5) -0.8524 -0.3087 -1.0156 0.039 1.000 Uiso c . .
H(6) -1.1093 -0.3502 -0.6984 0.036 1.000 Uiso c . .
H(7) -0.8493 -0.3457 -0.7192 0.036 1.000 Uiso c . .
H(8) -1.0457 -0.0349 -0.6541 0.029 1.000 Uiso c . .

loop_
_atom_site_aniso_label
_atom_site_aniso_U_11
_atom_site_aniso_U_22
_atom_site_aniso_U_33
_atom_site_aniso_U_12
_atom_site_aniso_U_13
_atom_site_aniso_U_23
Ag(1) 0.0387(2) 0.0689(3) 0.0355(2) 0.0009(4) 0.0231(1) -0.0007(4)
O(1) 0.040(2) 0.073(3) 0.019(2) -0.007(2) 0.000(1) 0.010(2)
O(2) 0.034(2) 0.051(2) 0.024(2) -0.002(2) 0.015(1) 0.001(2)
N(1) 0.049(3) 0.037(3) 0.016(2) -0.005(2) 0.012(2) -0.003(2)
N(3) 0.030(2) 0.052(3) 0.017(2) -0.009(2) 0.010(2) -0.003(2)
N(9) 0.028(2) 0.034(4) 0.023(2) 0.002(2) 0.007(1) 0.003(2)
C(2) 0.030(2) 0.052(4) 0.018(2) -0.004(2) 0.003(2) -0.000(2)
C(4) 0.038(3) 0.028(3) 0.020(2) -0.004(2) 0.009(2) 0.001(2)
C(5) 0.037(2) 0.036(3) 0.025(2) 0.001(2) 0.010(2) -0.003(2)
C(6) 0.048(3) 0.026(2) 0.017(2) 0.001(2) 0.010(2) -0.001(2)
C(7) 0.030(2) 0.025(3) 0.019(2) 0.002(2) 0.008(2) 0.001(2)
C(8) 0.035(2) 0.028(3) 0.017(2) -0.003(2) 0.006(2) -0.003(2)

loop_
_atom_type_symbol
_atom_type_oxidation_number
_atom_type_number_in_cell
_atom_type_scat_dispersion_real
_atom_type_scat_dispersion_imag
_atom_type_scat_source
C 0 12 0.002 0.002
;International Tables for Crystallography
"(1992, Vol. C, Table 6.1.1.2)"
;
H 0 16 0.000 0.000
;International Tables for Crystallography
"(1992, Vol. C, Table 6.1.1.2)"
;
N 0 6 0.004 0.003
;International Tables for Crystallography
"(1992, Vol. C, Table 6.1.1.2)"
;
O 0 4 0.008 0.006
;International Tables for Crystallography
"(1992, Vol. C, Table 6.1.1.2)"
;
Ag 0 2 -1.085 1.101
;International Tables for Crystallography
"(1992, Vol. C, Tables 4.2.6.8 and 6.1.1.1)"
;

loop_
_geom_angle_atom_site_label_1
_geom_angle_atom_site_label_2
_geom_angle_atom_site_label_3
_geom_angle
_geom_angle_site_symmetry_1
_geom_angle_site_symmetry_2
_geom_angle_site_symmetry_3
_geom_angle_publ_flag
N(3) Ag(1) N(9) 166.8(2) 1_655 1_655 1_655 yes
C(2) N(1) C(5) 106.9(5) 1_555 1_555 1_555 yes
C(2) N(1) H(1) 126.8 1_555 1_555 1_555 no
C(5) N(1) H(1) 126.3 1_555 1_555 1_555 no
Ag(1) N(3) C(2) 130.0(4) 1_455 1_455 1_455 yes
Ag(1) N(3) C(4) 123.4(3) 1_455 1_455 1_455 yes
C(2) N(3) C(4) 106.6(4) 1_555 1_555 1_555 yes
Ag(1) N(9) C(7) 121.5(3) 1_555 1_555 1_555 yes
Ag(1) N(9) H(2) 106.5 1_555 1_555 1_555 no
Ag(1) N(9) H(3) 106.5 1_555 1_555 1_555 no
C(7) N(9) H(2) 106.3 1_555 1_555 1_555 no
C(7) N(9) H(3) 106.3 1_555 1_555 1_555 no
H(2) N(9) H(3) 109.4 1_555 1_555 1_555 no
N(1) C(2) N(3) 110.4(5) 1_555 1_555 1_555 yes
N(1) C(2) H(4) 124.9 1_555 1_555 1_555 no
N(3) C(2) H(4) 124.7 1_555 1_555 1_555 no
N(3) C(4) C(5) 108.1(5) 1_555 1_555 1_555 yes
N(3) C(4) C(6) 120.0(5) 1_555 1_555 1_555 yes
C(5) C(4) C(6) 131.8(6) 1_555 1_555 1_555 yes
N(1) C(5) C(4) 108.0(5) 1_555 1_555 1_555 yes
N(1) C(5) H(5) 126.1 1_555 1_555 1_555 no
C(4) C(5) H(5) 126.0 1_555 1_555 1_555 no
C(4) C(6) C(7) 115.1(5) 1_555 1_555 1_555 yes
C(4) C(6) H(6) 108.3 1_555 1_555 1_555 no
C(4) C(6) H(7) 108.0 1_555 1_555 1_555 no
C(7) C(6) H(6) 108.2 1_555 1_555 1_555 no
C(7) C(6) H(7) 107.7 1_555 1_555 1_555 no
H(6) C(6) H(7) 109.5 1_555 1_555 1_555 no
N(9) C(7) C(6) 111.8(4) 1_555 1_555 1_555 yes
N(9) C(7) C(8) 111.3(4) 1_555 1_555 1_555 yes
N(9) C(7) H(8) 108.2 1_555 1_555 1_555 no
C(6) C(7) C(8) 109.2(4) 1_555 1_555 1_555 yes
C(6) C(7) H(8) 108.1 1_555 1_555 1_555 no
C(8) C(7) H(8) 108.1 1_555 1_555 1_555 no
O(1) C(8) O(2) 126.0(5) 1_555 1_555 1_555 yes
O(1) C(8) C(7) 118.3(5) 1_555 1_555 1_555 yes
O(2) C(8) C(7) 115.6(4) 1_555 1_555 1_555 yes

loop_
_geom_bond_atom_site_label_1
_geom_bond_atom_site_label_2
_geom_bond_distance
_geom_bond_site_symmetry_1
_geom_bond_site_symmetry_2
_geom_bond_publ_flag
Ag(1) N(3) 2.097(4) 1_555 1_555 yes
Ag(1) N(9) 2.125(4) 1_555 1_555 yes
O(1) C(8) 1.244(7) 1_555 1_555 yes
O(2) C(8) 1.266(7) 1_555 1_555 yes
N(1) C(2) 1.341(7) 1_555 1_555 yes
N(1) C(5) 1.371(8) 1_555 1_555 yes
N(1) H(1) 0.95 1_555 1_555 no
N(3) C(2) 1.336(6) 1_555 1_555 yes
N(3) C(4) 1.379(7) 1_555 1_555 yes
N(9) C(7) 1.479(7) 1_555 1_555 yes
N(9) H(2) 0.95 1_555 1_555 no
N(9) H(3) 0.95 1_555 1_555 no
C(2) H(4) 0.95 1_555 1_555 no
C(4) C(5) 1.347(8) 1_555 1_555 yes
C(4) C(6) 1.492(7) 1_555 1_555 yes
C(5) H(5) 0.95 1_555 1_555 no
C(6) C(7) 1.538(7) 1_555 1_555 yes
C(6) H(6) 0.95 1_555 1_555 no
C(6) H(7) 0.95 1_555 1_555 no
C(7) C(8) 1.541(7) 1_555 1_555 yes
C(7) H(8) 0.95 1_555 1_555 no
